data_4030218
loop_
_publ_author_name
'Lin, Hsin-Hui'
'Lee, Kuan-Yi'
'Chen, Yin-An'
'Liu, Chi-Fan'
'Yeh, Ming-Chang P'

_publ_section_title
;
 Diastereoselective synthesis of
 2-arylmethylene-6-hydroxyspiro[4.5]deca-7-ones via
 FeCl3&#x00B7;6H2O-catalyzed spiroannulation/hydride transfer of
 6-(5-arylpent-4-yn-1-yl)-7-oxabicyclo[4.1.0]heptan-2-ols.
;
_journal_issue 23
_journal_name_full 'The Journal of organic chemistry'
_journal_page_first 11802
_journal_page_last 11811
_journal_paper_doi 10.1021/jo5023266
_journal_volume 79
_journal_year 2014
_chemical_formula_moiety 'C18 H22 O2'
_chemical_formula_sum 'C18 H22 O2'
_chemical_formula_weight 270.36
_chemical_name_systematic
;
 ?
;
_space_group_IT_number 2
_symmetry_cell_setting triclinic
_symmetry_space_group_name_Hall '-P 1'
_symmetry_space_group_name_H-M 'P -1'
_atom_sites_solution_hydrogens geom
_atom_sites_solution_primary direct
_atom_sites_solution_secondary difmap
_audit_creation_method SHELXL-97
_cell_angle_alpha 95.500(2)
_cell_angle_beta 97.251(2)
_cell_angle_gamma 101.1130(10)
_cell_formula_units_Z 2
_cell_length_a 7.3582(2)
_cell_length_b 10.2308(3)
_cell_length_c 10.3868(4)
_cell_measurement_reflns_used 4813
_cell_measurement_temperature 293(2)
_cell_measurement_theta_max 25.028
_cell_measurement_theta_min 2.037
_cell_volume 755.30(4)
_computing_cell_refinement 'HKL Scalepack (Otwinowski & Minor 1997)'
_computing_data_collection 'Collect (Nonius BV, 1997-2000)'
_computing_data_reduction 'HKL Denzo and Scalepack'
_computing_molecular_graphics 'Ortep-3 for Windows (Farrugia, 1997)'
_computing_publication_material 'WinGX publication routines (Farrugia, 1999)'
_computing_structure_refinement 'SHELXL-97 (Sheldrick, 1997)'
_computing_structure_solution 'SHELXS-86 (Sheldrick, 1986)'
_diffrn_ambient_temperature 293(2)
_diffrn_detector_area_resol_mean 9
_diffrn_measured_fraction_theta_full 0.998
_diffrn_measured_fraction_theta_max 0.998
_diffrn_measurement_device_type KappaCCD
_diffrn_measurement_method 'CCD rotation images, thick slices'
_diffrn_radiation_monochromator graphite
_diffrn_radiation_source 'fine-focus sealed tube'
_diffrn_radiation_type MoK\a
_diffrn_radiation_wavelength 0.71073
_diffrn_reflns_av_R_equivalents 0.0493
_diffrn_reflns_av_sigmaI/netI 0.0455
_diffrn_reflns_limit_h_max 8
_diffrn_reflns_limit_h_min -8
_diffrn_reflns_limit_k_max 12
_diffrn_reflns_limit_k_min -11
_diffrn_reflns_limit_l_max 12
_diffrn_reflns_limit_l_min -9
_diffrn_reflns_number 6743
_diffrn_reflns_theta_full 25.00
_diffrn_reflns_theta_max 25.00
_diffrn_reflns_theta_min 2.04
_exptl_absorpt_coefficient_mu 0.076
_exptl_absorpt_correction_T_max 1.0454
_exptl_absorpt_correction_T_min 0.9046
_exptl_absorpt_correction_type multi-scan
_exptl_absorpt_process_details
;
 ?
;
_exptl_crystal_colour colorless
_exptl_crystal_density_diffrn 1.189
_exptl_crystal_density_method 'not measured'
_exptl_crystal_description prism
_exptl_crystal_F_000 292
_exptl_crystal_size_max 0.58
_exptl_crystal_size_mid 0.5
_exptl_crystal_size_min 0.42
_refine_diff_density_max 0.254
_refine_diff_density_min -0.333
_refine_diff_density_rms 0.071
_refine_ls_extinction_method none
_refine_ls_goodness_of_fit_ref 1.036
_refine_ls_hydrogen_treatment constr
_refine_ls_matrix_type full
_refine_ls_number_parameters 181
_refine_ls_number_reflns 2661
_refine_ls_number_restraints 0
_refine_ls_restrained_S_all 1.036
_refine_ls_R_factor_all 0.0936
_refine_ls_R_factor_gt 0.0647
_refine_ls_shift/su_max 0.019
_refine_ls_shift/su_mean 0.005
_refine_ls_structure_factor_coef Fsqd
_refine_ls_weighting_details 'calc w=1/[\s^2^(Fo^2^)+(0.1354P)^2^+0.1097P] where P=(Fo^2^+2Fc^2^)/3'
_refine_ls_weighting_scheme calc
_refine_ls_wR_factor_gt 0.1919
_refine_ls_wR_factor_ref 0.2211
_reflns_number_gt 1801
_reflns_number_total 2661
_reflns_threshold_expression >2sigma(I)
_cod_data_source_file jo5023266_si_003.cif
_cod_data_source_block 12575
_cod_depositor_comments 'Adding full bibliography for 4030212--4030218.cif.'
_cod_database_code 4030218

loop_
_symmetry_equiv_pos_as_xyz
'x, y, z'
'-x, -y, -z'

loop_
_atom_site_label
_atom_site_type_symbol
_atom_site_fract_x
_atom_site_fract_y
_atom_site_fract_z
_atom_site_U_iso_or_equiv
_atom_site_adp_type
_atom_site_occupancy
_atom_site_symmetry_multiplicity
_atom_site_calc_flag
_atom_site_refinement_flags
C1 C 0.6304(3) 0.9051(2) 0.2318(2) 0.0499(6) Uani 1 1 d .
H1 H 0.6421 0.9745 0.3060 0.060 Uiso 1 1 calc R
C2 C 0.7727(3) 0.9558(3) 0.1456(2) 0.0573(7) Uani 1 1 d .
C3 C 0.9736(4) 0.9826(3) 0.2077(3) 0.0749(9) Uani 1 1 d .
H3A H 0.9988 1.0608 0.2730 0.090 Uiso 1 1 calc R
H3B H 1.0540 1.0017 0.1417 0.090 Uiso 1 1 calc R
C4 C 1.0181(4) 0.8625(4) 0.2720(3) 0.0887(10) Uani 1 1 d .
H4A H 1.1415 0.8876 0.3240 0.106 Uiso 1 1 calc R
H4B H 1.0200 0.7903 0.2048 0.106 Uiso 1 1 calc R
C5 C 0.8733(4) 0.8131(4) 0.3597(3) 0.0767(9) Uani 1 1 d .
H5A H 0.9032 0.7345 0.3960 0.092 Uiso 1 1 calc R
H5B H 0.8809 0.8824 0.4320 0.092 Uiso 1 1 calc R
C6 C 0.6736(3) 0.7774(3) 0.2866(2) 0.0534(6) Uani 1 1 d .
C7 C 0.6450(5) 0.6594(3) 0.1765(3) 0.0822(9) Uani 1 1 d .
H7A H 0.6513 0.6935 0.0928 0.099 Uiso 1 1 calc R
H7B H 0.7429 0.6089 0.1915 0.099 Uiso 1 1 calc R
C8 C 0.4628(6) 0.5730(4) 0.1753(4) 0.1154(14) Uani 1 1 d .
H8A H 0.4726 0.4796 0.1625 0.138 Uiso 1 1 calc R
H8B H 0.3743 0.5888 0.1039 0.138 Uiso 1 1 calc R
C9 C 0.3957(5) 0.6029(3) 0.3031(3) 0.0804(9) Uani 1 1 d .
H9A H 0.2698 0.6196 0.2885 0.097 Uiso 1 1 calc R
H9B H 0.3950 0.5279 0.3536 0.097 Uiso 1 1 calc R
C10 C 0.5298(3) 0.7257(2) 0.3741(2) 0.0513(6) Uani 1 1 d .
C11 C 0.5342(3) 0.7814(3) 0.4960(2) 0.0576(7) Uani 1 1 d .
H11 H 0.6308 0.8556 0.5247 0.069 Uiso 1 1 calc R
C12 C 0.4087(3) 0.7429(2) 0.5924(2) 0.0529(6) Uani 1 1 d .
C13 C 0.2211(4) 0.6795(3) 0.5596(2) 0.0697(8) Uani 1 1 d .
H13 H 0.1708 0.6546 0.4720 0.084 Uiso 1 1 calc R
C14 C 0.1089(4) 0.6528(3) 0.6536(3) 0.0757(8) Uani 1 1 d .
H14 H -0.0164 0.6115 0.6279 0.091 Uiso 1 1 calc R
C15 C 0.1765(4) 0.6855(3) 0.7855(2) 0.0678(8) Uani 1 1 d .
C16 C 0.0498(5) 0.6585(4) 0.8870(3) 0.1017(12) Uani 1 1 d .
H16A H -0.0733 0.6144 0.8447 0.153 Uiso 1 1 calc R
H16B H 0.0436 0.7419 0.9354 0.153 Uiso 1 1 calc R
H16C H 0.0983 0.6021 0.9455 0.153 Uiso 1 1 calc R
C17 C 0.3634(4) 0.7464(3) 0.8181(2) 0.0695(8) Uani 1 1 d .
H17 H 0.4140 0.7684 0.9060 0.083 Uiso 1 1 calc R
C18 C 0.4769(4) 0.7755(3) 0.7249(2) 0.0617(7) Uani 1 1 d .
H18 H 0.6017 0.8177 0.7510 0.074 Uiso 1 1 calc R
O1 O 0.4454(2) 0.88056(19) 0.16678(16) 0.0651(6) Uani 1 1 d .
H1A H 0.4461 0.8963 0.0909 0.098 Uiso 1 1 calc R
O2 O 0.7241(3) 0.9715(2) 0.03313(17) 0.0741(6) Uani 1 1 d .

loop_
_atom_site_aniso_label
_atom_site_aniso_U_11
_atom_site_aniso_U_22
_atom_site_aniso_U_33
_atom_site_aniso_U_23
_atom_site_aniso_U_13
_atom_site_aniso_U_12
C1 0.0405(12) 0.0655(15) 0.0460(12) 0.0130(10) 0.0084(10) 0.0120(11)
C2 0.0505(15) 0.0725(17) 0.0521(14) 0.0183(12) 0.0132(11) 0.0116(12)
C3 0.0466(15) 0.113(2) 0.0656(16) 0.0278(16) 0.0136(13) 0.0049(15)
C4 0.0483(16) 0.147(3) 0.086(2) 0.042(2) 0.0204(15) 0.0345(18)
C5 0.0528(16) 0.118(2) 0.0727(17) 0.0435(17) 0.0150(14) 0.0323(16)
C6 0.0513(14) 0.0686(16) 0.0483(13) 0.0153(11) 0.0161(11) 0.0222(12)
C7 0.103(2) 0.077(2) 0.0777(19) 0.0084(15) 0.0385(17) 0.0298(18)
C8 0.139(3) 0.085(2) 0.115(3) -0.025(2) 0.068(3) -0.007(2)
C9 0.095(2) 0.0701(18) 0.0737(17) 0.0013(14) 0.0289(16) 0.0045(16)
C10 0.0525(14) 0.0581(14) 0.0505(13) 0.0189(10) 0.0118(11) 0.0207(11)
C11 0.0537(15) 0.0681(16) 0.0507(14) 0.0123(11) 0.0111(11) 0.0072(12)
C12 0.0547(15) 0.0613(15) 0.0453(12) 0.0133(10) 0.0103(11) 0.0133(12)
C13 0.0578(16) 0.106(2) 0.0439(13) 0.0135(13) 0.0059(12) 0.0130(15)
C14 0.0593(17) 0.101(2) 0.0629(17) 0.0145(15) 0.0149(14) 0.0018(15)
C15 0.083(2) 0.0718(18) 0.0521(14) 0.0176(12) 0.0230(14) 0.0108(15)
C16 0.110(3) 0.124(3) 0.0707(19) 0.0214(18) 0.0419(19) -0.001(2)
C17 0.082(2) 0.0815(19) 0.0412(13) 0.0087(12) 0.0074(13) 0.0093(16)
C18 0.0603(16) 0.0730(17) 0.0463(13) 0.0064(11) 0.0041(12) 0.0034(13)
O1 0.0448(10) 0.0953(14) 0.0588(10) 0.0315(9) 0.0070(8) 0.0127(9)
O2 0.0639(12) 0.1102(16) 0.0533(10) 0.0327(10) 0.0135(9) 0.0165(11)

loop_
_atom_type_symbol
_atom_type_description
_atom_type_scat_dispersion_real
_atom_type_scat_dispersion_imag
_atom_type_scat_source
C C 0.0033 0.0016 'International Tables Vol C Tables 4.2.6.8 and 6.1.1.4'
H H 0.0000 0.0000 'International Tables Vol C Tables 4.2.6.8 and 6.1.1.4'
O O 0.0106 0.0060 'International Tables Vol C Tables 4.2.6.8 and 6.1.1.4'

loop_
_geom_angle_atom_site_label_1
_geom_angle_atom_site_label_2
_geom_angle_atom_site_label_3
_geom_angle
O1 C1 C2 112.59(18)
O1 C1 C6 110.6(2)
C2 C1 C6 110.13(18)
O1 C1 H1 107.8
C2 C1 H1 107.8
C6 C1 H1 107.8
O2 C2 C3 123.3(2)
O2 C2 C1 121.0(2)
C3 C2 C1 115.7(2)
C2 C3 C4 111.0(2)
C2 C3 H3A 109.4
C4 C3 H3A 109.4
C2 C3 H3B 109.4
C4 C3 H3B 109.4
H3A C3 H3B 108.0
C3 C4 C5 111.4(2)
C3 C4 H4A 109.3
C5 C4 H4A 109.3
C3 C4 H4B 109.3
C5 C4 H4B 109.3
H4A C4 H4B 108.0
C6 C5 C4 112.7(2)
C6 C5 H5A 109.1
C4 C5 H5A 109.1
C6 C5 H5B 109.1
C4 C5 H5B 109.1
H5A C5 H5B 107.8
C5 C6 C10 112.49(19)
C5 C6 C7 112.5(2)
C10 C6 C7 102.9(2)
C5 C6 C1 107.5(2)
C10 C6 C1 110.30(17)
C7 C6 C1 111.2(2)
C8 C7 C6 108.8(2)
C8 C7 H7A 109.9
C6 C7 H7A 109.9
C8 C7 H7B 109.9
C6 C7 H7B 109.9
H7A C7 H7B 108.3
C7 C8 C9 108.9(3)
C7 C8 H8A 109.9
C9 C8 H8A 109.9
C7 C8 H8B 109.9
C9 C8 H8B 109.9
H8A C8 H8B 108.3
C10 C9 C8 106.4(2)
C10 C9 H9A 110.4
C8 C9 H9A 110.4
C10 C9 H9B 110.4
C8 C9 H9B 110.4
H9A C9 H9B 108.6
C11 C10 C9 127.3(2)
C11 C10 C6 123.1(2)
C9 C10 C6 109.5(2)
C10 C11 C12 129.6(3)
C10 C11 H11 115.2
C12 C11 H11 115.2
C18 C12 C13 116.7(2)
C18 C12 C11 119.1(2)
C13 C12 C11 124.2(2)
C14 C13 C12 121.5(2)
C14 C13 H13 119.3
C12 C13 H13 119.3
C13 C14 C15 121.8(3)
C13 C14 H14 119.1
C15 C14 H14 119.1
C17 C15 C14 116.7(2)
C17 C15 C16 122.3(3)
C14 C15 C16 121.0(3)
C15 C16 H16A 109.5
C15 C16 H16B 109.5
H16A C16 H16B 109.5
C15 C16 H16C 109.5
H16A C16 H16C 109.5
H16B C16 H16C 109.5
C15 C17 C18 122.1(2)
C15 C17 H17 119.0
C18 C17 H17 119.0
C17 C18 C12 121.2(3)
C17 C18 H18 119.4
C12 C18 H18 119.4
C1 O1 H1A 109.5

loop_
_geom_bond_atom_site_label_1
_geom_bond_atom_site_label_2
_geom_bond_distance
C1 O1 1.406(3)
C1 C2 1.512(3)
C1 C6 1.545(3)
C1 H1 0.9800
C2 O2 1.212(3)
C2 C3 1.499(3)
C3 C4 1.523(4)
C3 H3A 0.9700
C3 H3B 0.9700
C4 C5 1.532(4)
C4 H4A 0.9700
C4 H4B 0.9700
C5 C6 1.526(4)
C5 H5A 0.9700
C5 H5B 0.9700
C6 C10 1.531(3)
C6 C7 1.545(4)
C7 C8 1.455(5)
C7 H7A 0.9700
C7 H7B 0.9700
C8 C9 1.499(4)
C8 H8A 0.9700
C8 H8B 0.9700
C9 C10 1.502(4)
C9 H9A 0.9700
C9 H9B 0.9700
C10 C11 1.332(3)
C11 C12 1.476(3)
C11 H11 0.9300
C12 C18 1.389(3)
C12 C13 1.391(4)
C13 C14 1.370(3)
C13 H13 0.9300
C14 C15 1.383(4)
C14 H14 0.9300
C15 C17 1.380(4)
C15 C16 1.504(4)
C16 H16A 0.9600
C16 H16B 0.9600
C16 H16C 0.9600
C17 C18 1.374(3)
C17 H17 0.9300
C18 H18 0.9300
O1 H1A 0.8200
